data_7704069
loop_
_publ_author_name
'Lippi, Martina'
'Caputo, Josefina'
'Famulari, Antonino'
'Sacchetti, Alessandro'
'Castellano, Carlo'
'Meneghetti, Fiorella'
'Mart\'i-Rujas, Javier'
'Cametti, Massimo'

_publ_section_title
;
 Combined structural and theoretical investigation on differently
 substituted bispidine ligands: predicting the properties of their
 corresponding coordination polymers.
;
_journal_issue 18
_journal_name_full 'Dalton transactions (Cambridge, England : 2003)'
_journal_page_first 5965
_journal_page_last 5973
_journal_paper_doi 10.1039/d0dt00799d
_journal_volume 49
_journal_year 2020
_chemical_formula_sum 'C30 H32 N4 O6'
_chemical_formula_weight 544.59
_space_group_crystal_system orthorhombic
_space_group_IT_number 61
_space_group_name_Hall '-P 2ac 2ab'
_space_group_name_H-M_alt 'P b c a'
_atom_sites_solution_hydrogens geom
_audit_creation_method SHELXL-2017/1
_audit_update_record
;
2020-02-27 deposited with the CCDC.	2020-04-13 downloaded from the CCDC.
;
_cell_angle_alpha 90
_cell_angle_beta 90
_cell_angle_gamma 90
_cell_formula_units_Z 8
_cell_length_a 13.089(11)
_cell_length_b 17.019(14)
_cell_length_c 25.19(2)
_cell_measurement_reflns_used 129
_cell_measurement_temperature 296(2)
_cell_measurement_theta_max 29.27
_cell_measurement_theta_min 11.82
_cell_volume 5611(8)
_computing_cell_refinement 'Bruker SAINT'
_computing_data_collection 'Bruker APEX2'
_computing_data_reduction 'Bruker SAINT'
_computing_molecular_graphics 'Bruker SHELXTL'
_computing_publication_material 'Bruker SHELXTL'
_computing_structure_refinement 'SHELXL-2017/1 (Sheldrick, 2017)'
_computing_structure_solution 'SHELXS-97 (Sheldrick, 2008)'
_diffrn_ambient_temperature 296(2)
_diffrn_measured_fraction_theta_full 0.888
_diffrn_measured_fraction_theta_max 0.888
_diffrn_measurement_device_type 'Bruker APEX II'
_diffrn_radiation_type CuK\a
_diffrn_radiation_wavelength 1.54178
_diffrn_reflns_av_R_equivalents 0.2320
_diffrn_reflns_av_unetI/netI 0.2132
_diffrn_reflns_Laue_measured_fraction_full 0.888
_diffrn_reflns_Laue_measured_fraction_max 0.888
_diffrn_reflns_limit_h_max 10
_diffrn_reflns_limit_h_min -12
_diffrn_reflns_limit_k_max 17
_diffrn_reflns_limit_k_min -14
_diffrn_reflns_limit_l_max 22
_diffrn_reflns_limit_l_min -25
_diffrn_reflns_number 9061
_diffrn_reflns_point_group_measured_fraction_full 0.888
_diffrn_reflns_point_group_measured_fraction_max 0.888
_diffrn_reflns_theta_full 51.052
_diffrn_reflns_theta_max 51.052
_diffrn_reflns_theta_min 11.426
_diffrn_source 'sealed tube'
_exptl_absorpt_coefficient_mu 0.746
_exptl_crystal_colour colorless
_exptl_crystal_density_diffrn 1.289
_exptl_crystal_description prism
_exptl_crystal_F_000 2304
_exptl_crystal_size_max 0.100
_exptl_crystal_size_mid 0.100
_exptl_crystal_size_min 0.050
_refine_diff_density_max 0.187
_refine_diff_density_min -0.198
_refine_diff_density_rms 0.044
_refine_ls_extinction_method none
_refine_ls_goodness_of_fit_ref 0.976
_refine_ls_hydrogen_treatment constr
_refine_ls_matrix_type full
_refine_ls_number_parameters 365
_refine_ls_number_reflns 2685
_refine_ls_number_restraints 0
_refine_ls_restrained_S_all 0.976
_refine_ls_R_factor_all 0.1540
_refine_ls_R_factor_gt 0.0667
_refine_ls_shift/su_max 0.013
_refine_ls_shift/su_mean 0.000
_refine_ls_structure_factor_coef Fsqd
_refine_ls_weighting_details 'w=1/[\s^2^(Fo^2^)+(0.0154P)^2^] where P=(Fo^2^+2Fc^2^)/3'
_refine_ls_weighting_scheme calc
_refine_ls_wR_factor_gt 0.1242
_refine_ls_wR_factor_ref 0.1527
_reflns_Friedel_coverage 0.000
_reflns_number_gt 1419
_reflns_number_total 2685
_reflns_threshold_expression 'I > 2\s(I)'
_cod_data_source_file d0dt00799d2.cif
_cod_data_source_block L5
_cod_depositor_comments 'Adding full bibliography for 7704064--7704069.cif.'
_cod_database_code 7704069
_shelx_shelxl_version_number 2017/1
_shelx_space_group_comment
;
The symmetry employed for this shelxl refinement is uniquely defined
by the following loop, which should always be used as a source of
symmetry information in preference to the above space-group names.
They are only intended as comments.
;
_shelx_estimated_absorpt_t_min 0.929
_shelx_estimated_absorpt_t_max 0.964

loop_
_space_group_symop_operation_xyz
'x, y, z'
'x+1/2, -y+1/2, -z'
'-x, y+1/2, -z+1/2'
'-x+1/2, -y, z+1/2'
'-x, -y, -z'
'-x-1/2, y-1/2, z'
'x, -y-1/2, z-1/2'
'x-1/2, y, -z-1/2'

loop_
_atom_site_label
_atom_site_type_symbol
_atom_site_fract_x
_atom_site_fract_y
_atom_site_fract_z
_atom_site_U_iso_or_equiv
_atom_site_adp_type
_atom_site_occupancy
_atom_site_site_symmetry_order
_atom_site_calc_flag
_atom_site_refinement_flags_posn
_atom_site_refinement_flags_adp
_atom_site_refinement_flags_occupancy
_atom_site_disorder_assembly
_atom_site_disorder_group
C1A C 0.6183(9) 0.4555(4) 0.4939(2) 0.076(2) Uani 1 1 d . . . . .
H1A H 0.587556 0.489588 0.517967 0.091 Uiso 1 1 calc R U . . .
C2A C 0.7218(7) 0.4586(3) 0.4882(2) 0.062(2) Uani 1 1 d . . . . .
H2A H 0.759503 0.494495 0.508060 0.074 Uiso 1 1 calc R U . . .
C3 C 0.7710(6) 0.4090(2) 0.45332(18) 0.0480(17) Uani 1 1 d . . . . .
C4A C 0.7103(7) 0.3574(3) 0.4255(2) 0.0621(19) Uani 1 1 d . . . . .
H4A H 0.739679 0.322507 0.401443 0.075 Uiso 1 1 calc R U . . .
C5A C 0.6063(8) 0.3574(3) 0.4331(2) 0.077(2) Uani 1 1 d . . . . .
H5A H 0.566890 0.321683 0.414092 0.092 Uiso 1 1 calc R U . . .
C6A C 0.8850(6) 0.4112(2) 0.44640(16) 0.0474(18) Uani 1 1 d . . . . .
H6A H 0.908878 0.464116 0.455367 0.057 Uiso 1 1 calc R U . . .
C7A C 0.9378(6) 0.3512(2) 0.48522(17) 0.0447(16) Uani 1 1 d . . . . .
C8 C 0.9343(5) 0.3852(2) 0.54093(16) 0.0513(17) Uani 1 1 d . . . . .
C9 C 0.9335(7) 0.3521(3) 0.63163(18) 0.095(3) Uani 1 1 d . . . . .
H9C H 0.929071 0.306244 0.653720 0.143 Uiso 1 1 calc R U . . .
H9A H 0.874438 0.384508 0.637251 0.143 Uiso 1 1 calc R U . . .
H9B H 0.993964 0.381156 0.640510 0.143 Uiso 1 1 calc R U . . .
C10 C 1.0489(7) 0.3461(2) 0.4699(2) 0.056(2) Uani 1 1 d . . . . .
C11B C 1.0640(5) 0.3155(2) 0.41346(16) 0.0442(16) Uani 1 1 d . . . . .
C12A C 1.1765(6) 0.3058(3) 0.40080(18) 0.0571(19) Uani 1 1 d . . . . .
C13A C 1.3340(8) 0.3687(4) 0.3891(3) 0.086(2) Uani 1 1 d . . . . .
H13A H 1.363695 0.329915 0.412054 0.130 Uiso 1 1 calc R U . . .
H13B H 1.365204 0.418785 0.395703 0.130 Uiso 1 1 calc R U . . .
H13C H 1.345303 0.353930 0.352732 0.130 Uiso 1 1 calc R U . . .
C14A C 0.8979(5) 0.26744(19) 0.48251(16) 0.0526(18) Uani 1 1 d . . . . .
H14A H 0.937052 0.234633 0.506547 0.063 Uiso 1 1 calc R U . . .
H14B H 0.827163 0.266447 0.493987 0.063 Uiso 1 1 calc R U . . .
C15 C 0.8727(5) 0.4642(2) 0.35854(18) 0.0611(18) Uani 1 1 d . . . . .
H15C H 0.802455 0.474672 0.366931 0.092 Uiso 1 1 calc R U . . .
H15B H 0.878888 0.452736 0.321363 0.092 Uiso 1 1 calc R U . . .
H15A H 0.913377 0.509417 0.367034 0.092 Uiso 1 1 calc R U . . .
C16A C 1.0144(6) 0.3783(2) 0.37622(17) 0.0525(19) Uani 1 1 d . . . . .
H16A H 1.054291 0.426890 0.379060 0.063 Uiso 1 1 calc R U . . .
C17A C 1.0108(6) 0.2334(2) 0.41230(19) 0.0541(19) Uani 1 1 d . . . . .
H17B H 1.014589 0.212409 0.376538 0.065 Uiso 1 1 calc R U . . .
H17A H 1.047848 0.197851 0.435470 0.065 Uiso 1 1 calc R U . . .
C18A C 0.8602(5) 0.15641(18) 0.42676(19) 0.062(2) Uani 1 1 d . . . . .
H18B H 0.797565 0.156156 0.447319 0.075 Uiso 1 1 calc R U . . .
H18A H 0.907170 0.119627 0.443205 0.075 Uiso 1 1 calc R U . . .
C19A C 0.8376(6) 0.1296(2) 0.3724(2) 0.0587(19) Uani 1 1 d . . . . .
C20A C 0.8963(6) 0.0779(2) 0.3446(2) 0.069(2) Uani 1 1 d . . . . .
H20A H 0.954207 0.056827 0.360515 0.083 Uiso 1 1 calc R U . . .
C21A C 0.8718(7) 0.0556(3) 0.2926(2) 0.076(2) Uani 1 1 d . . . . .
H21A H 0.914274 0.021092 0.274356 0.091 Uiso 1 1 calc R U . . .
C22A C 0.7867(7) 0.0840(3) 0.2687(2) 0.071(2) Uani 1 1 d . . . . .
C23A C 0.7246(6) 0.1352(3) 0.2952(2) 0.076(2) Uani 1 1 d . . . . .
H23A H 0.665778 0.155086 0.279472 0.091 Uiso 1 1 calc R U . . .
C24A C 0.7519(7) 0.1566(3) 0.3464(3) 0.073(2) Uani 1 1 d . . . . .
H24A H 0.709617 0.191484 0.364382 0.087 Uiso 1 1 calc R U . . .
C25A C 0.6807(10) 0.0806(5) 0.1923(3) 0.143(4) Uani 1 1 d . . . . .
H25B H 0.680267 0.061071 0.156584 0.214 Uiso 1 1 calc R U . . .
H25A H 0.677548 0.136919 0.191873 0.214 Uiso 1 1 calc R U . . .
H25C H 0.622756 0.060153 0.211176 0.214 Uiso 1 1 calc R U . . .
C26A C 1.0196(6) 0.3500(2) 0.31877(18) 0.0528(19) Uani 1 1 d . . . . .
C27A C 1.0997(6) 0.3693(3) 0.2861(2) 0.062(2) Uani 1 1 d . . . . .
H27A H 1.151982 0.401590 0.298376 0.075 Uiso 1 1 calc R U . . .
C28A C 1.1021(7) 0.3402(3) 0.2347(2) 0.085(3) Uani 1 1 d . . . . .
H28A H 1.156676 0.354478 0.213047 0.101 Uiso 1 1 calc R U . . .
C29A C 0.9548(7) 0.2761(3) 0.2467(2) 0.087(3) Uani 1 1 d . . . . .
H29A H 0.903480 0.243767 0.233374 0.104 Uiso 1 1 calc R U . . .
C30A C 0.9448(6) 0.3019(2) 0.29796(18) 0.064(2) Uani 1 1 d . . . . .
H30A H 0.888748 0.287222 0.318342 0.076 Uiso 1 1 calc R U . . .
N1 N 0.5590(5) 0.4063(2) 0.46678(19) 0.0760(17) Uani 1 1 d . . . . .
N2 N 1.0315(6) 0.2934(3) 0.21455(19) 0.090(2) Uani 1 1 d . . . . .
N3 N 0.9085(5) 0.39628(17) 0.38971(14) 0.0482(14) Uani 1 1 d . . . . .
N4 N 0.9051(5) 0.23551(17) 0.42866(14) 0.0524(15) Uani 1 1 d . . . . .
O1A O 0.7723(6) 0.0562(2) 0.21822(18) 0.1058(19) Uani 1 1 d . . . . .
O2A O 1.2175(4) 0.2437(2) 0.39299(17) 0.0956(16) Uani 1 1 d . . . . .
O3A O 1.2251(4) 0.37383(17) 0.39913(13) 0.0654(13) Uani 1 1 d . . . . .
O4A O 1.1212(4) 0.35735(17) 0.50000(14) 0.0668(13) Uani 1 1 d . . . . .
O5A O 0.9301(4) 0.45330(14) 0.55179(11) 0.0684(14) Uani 1 1 d . . . . .
O6A O 0.9379(4) 0.32872(15) 0.57697(11) 0.0731(15) Uani 1 1 d . . . . .

loop_
_atom_site_aniso_label
_atom_site_aniso_U_11
_atom_site_aniso_U_22
_atom_site_aniso_U_33
_atom_site_aniso_U_23
_atom_site_aniso_U_13
_atom_site_aniso_U_12
C1A 0.070(8) 0.072(3) 0.085(4) -0.018(3) 0.001(5) 0.009(5)
C2A 0.061(7) 0.050(2) 0.074(4) -0.008(2) 0.000(4) 0.012(4)
C3 0.045(6) 0.039(2) 0.060(3) 0.003(2) 0.005(3) 0.009(4)
C4A 0.060(7) 0.048(2) 0.079(4) -0.013(2) -0.005(4) -0.007(4)
C5A 0.067(8) 0.066(3) 0.097(5) -0.013(3) -0.007(5) -0.006(5)
C6A 0.060(6) 0.0363(19) 0.046(3) -0.0001(17) -0.005(3) 0.002(3)
C7A 0.039(5) 0.046(2) 0.049(3) -0.0005(18) 0.007(3) -0.001(3)
C8 0.056(6) 0.049(2) 0.049(3) 0.002(2) 0.001(3) 0.001(3)
C9 0.154(10) 0.089(3) 0.042(3) 0.000(2) 0.001(4) -0.032(4)
C10 0.086(8) 0.0384(19) 0.045(3) 0.0041(18) -0.020(4) -0.009(4)
C11B 0.050(6) 0.043(2) 0.040(3) 0.0013(17) -0.004(3) 0.005(3)
C12A 0.051(7) 0.058(3) 0.063(3) -0.002(2) -0.002(3) 0.005(4)
C13A 0.056(7) 0.097(3) 0.107(5) 0.006(3) 0.013(4) -0.010(5)
C14A 0.063(6) 0.0427(17) 0.052(3) 0.0039(18) 0.006(3) 0.004(3)
C15 0.062(6) 0.057(2) 0.064(3) 0.016(2) 0.003(3) 0.008(3)
C16A 0.069(7) 0.0397(19) 0.049(3) -0.0022(18) 0.004(3) -0.005(3)
C17A 0.071(7) 0.0355(18) 0.055(3) -0.0045(18) 0.001(3) -0.001(3)
C18A 0.073(6) 0.0421(19) 0.072(4) 0.0007(19) 0.003(3) -0.012(3)
C19A 0.066(6) 0.039(2) 0.071(4) -0.003(2) -0.006(4) -0.002(3)
C20A 0.061(7) 0.055(2) 0.092(4) -0.008(3) -0.005(4) 0.004(3)
C21A 0.081(7) 0.068(3) 0.079(4) -0.022(3) -0.002(4) 0.002(4)
C22A 0.080(7) 0.063(3) 0.069(4) 0.000(3) -0.016(4) -0.016(4)
C23A 0.080(7) 0.053(2) 0.095(5) 0.006(3) -0.019(4) -0.013(3)
C24A 0.079(8) 0.052(2) 0.087(4) -0.012(3) 0.000(4) -0.011(4)
C25A 0.184(15) 0.162(5) 0.082(5) -0.012(4) -0.034(6) -0.023(8)
C26A 0.069(6) 0.0437(19) 0.046(3) 0.004(2) 0.003(3) 0.002(3)
C27A 0.065(6) 0.074(2) 0.048(3) 0.002(2) 0.008(3) -0.002(3)
C28A 0.108(8) 0.089(3) 0.056(4) 0.000(3) 0.024(4) -0.012(5)
C29A 0.110(8) 0.092(3) 0.059(4) -0.014(3) 0.005(4) -0.030(5)
C30A 0.080(7) 0.065(2) 0.046(3) -0.005(2) -0.002(3) -0.018(3)
N1 0.055(5) 0.073(2) 0.099(4) -0.013(3) 0.009(3) 0.011(3)
N2 0.116(7) 0.092(3) 0.060(3) -0.016(3) 0.015(4) -0.006(4)
N3 0.050(5) 0.0470(17) 0.048(2) 0.0013(15) 0.000(2) 0.006(2)
N4 0.061(5) 0.0420(16) 0.054(3) -0.0026(16) 0.005(3) 0.004(3)
O1A 0.128(6) 0.115(3) 0.074(3) -0.009(2) -0.020(3) -0.005(3)
O2A 0.067(5) 0.0669(18) 0.153(4) -0.012(2) 0.024(3) 0.017(2)
O3A 0.057(4) 0.0581(17) 0.081(2) 0.0009(14) 0.006(2) -0.002(2)
O4A 0.064(4) 0.0828(18) 0.053(2) -0.0029(15) -0.007(2) 0.001(2)
O5A 0.095(4) 0.0592(17) 0.051(2) -0.0094(13) -0.003(2) 0.0038(18)
O6A 0.112(5) 0.0667(14) 0.0411(19) 0.0061(14) 0.002(2) -0.014(2)

loop_
_atom_type_symbol
_atom_type_description
_atom_type_scat_dispersion_real
_atom_type_scat_dispersion_imag
_atom_type_scat_source
C C 0.0181 0.0091 'International Tables Vol C Tables 4.2.6.8 and 6.1.1.4'
H H 0.0000 0.0000 'International Tables Vol C Tables 4.2.6.8 and 6.1.1.4'
N N 0.0311 0.0180 'International Tables Vol C Tables 4.2.6.8 and 6.1.1.4'
O O 0.0492 0.0322 'International Tables Vol C Tables 4.2.6.8 and 6.1.1.4'

loop_
_geom_angle_atom_site_label_1
_geom_angle_atom_site_label_2
_geom_angle_atom_site_label_3
_geom_angle
_geom_angle_site_symmetry_1
_geom_angle_site_symmetry_3
_geom_angle_publ_flag
N1 C1A C2A 123.4(7) . . ?
N1 C1A H1A 118.3 . . ?
C2A C1A H1A 118.3 . . ?
C1A C2A C3 120.5(7) . . ?
C1A C2A H2A 119.8 . . ?
C3 C2A H2A 119.8 . . ?
C4A C3 C2A 116.5(8) . . ?
C4A C3 C6A 122.0(5) . . ?
C2A C3 C6A 121.5(6) . . ?
C5A C4A C3 120.0(6) . . ?
C5A C4A H4A 120.0 . . ?
C3 C4A H4A 120.0 . . ?
N1 C5A C4A 123.1(7) . . ?
N1 C5A H5A 118.4 . . ?
C4A C5A H5A 118.4 . . ?
N3 C6A C3 108.3(5) . . ?
N3 C6A C7A 113.4(4) . . ?
C3 C6A C7A 110.3(5) . . ?
N3 C6A H6A 108.2 . . ?
C3 C6A H6A 108.2 . . ?
C7A C6A H6A 108.2 . . ?
C10 C7A C8 106.7(5) . . ?
C10 C7A C14A 105.4(4) . . ?
C8 C7A C14A 112.9(4) . . ?
C10 C7A C6A 107.6(4) . . ?
C8 C7A C6A 108.3(4) . . ?
C14A C7A C6A 115.5(5) . . ?
O5A C8 O6A 123.4(4) . . ?
O5A C8 C7A 125.7(4) . . ?
O6A C8 C7A 110.9(3) . . ?
O6A C9 H9C 109.5 . . ?
O6A C9 H9A 109.5 . . ?
H9C C9 H9A 109.5 . . ?
O6A C9 H9B 109.5 . . ?
H9C C9 H9B 109.5 . . ?
H9A C9 H9B 109.5 . . ?
O4A C10 C7A 125.2(5) . . ?
O4A C10 C11B 121.9(8) . . ?
C7A C10 C11B 112.5(6) . . ?
C12A C11B C10 111.1(5) . . ?
C12A C11B C17A 109.3(4) . . ?
C10 C11B C17A 105.4(4) . . ?
C12A C11B C16A 110.6(5) . . ?
C10 C11B C16A 105.7(4) . . ?
C17A C11B C16A 114.6(5) . . ?
O2A C12A O3A 123.4(7) . . ?
O2A C12A C11B 124.4(6) . . ?
O3A C12A C11B 112.2(5) . . ?
O3A C13A H13A 109.5 . . ?
O3A C13A H13B 109.5 . . ?
H13A C13A H13B 109.5 . . ?
O3A C13A H13C 109.5 . . ?
H13A C13A H13C 109.5 . . ?
H13B C13A H13C 109.5 . . ?
N4 C14A C7A 111.6(3) . . ?
N4 C14A H14A 109.3 . . ?
C7A C14A H14A 109.3 . . ?
N4 C14A H14B 109.3 . . ?
C7A C14A H14B 109.3 . . ?
H14A C14A H14B 108.0 . . ?
N3 C15 H15C 109.5 . . ?
N3 C15 H15B 109.5 . . ?
H15C C15 H15B 109.5 . . ?
N3 C15 H15A 109.5 . . ?
H15C C15 H15A 109.5 . . ?
H15B C15 H15A 109.5 . . ?
N3 C16A C26A 109.2(5) . . ?
N3 C16A C11B 113.4(4) . . ?
C26A C16A C11B 109.5(4) . . ?
N3 C16A H16A 108.2 . . ?
C26A C16A H16A 108.2 . . ?
C11B C16A H16A 108.2 . . ?
N4 C17A C11B 113.5(5) . . ?
N4 C17A H17B 108.9 . . ?
C11B C17A H17B 108.9 . . ?
N4 C17A H17A 108.9 . . ?
C11B C17A H17A 108.9 . . ?
H17B C17A H17A 107.7 . . ?
N4 C18A C19A 113.2(3) . . ?
N4 C18A H18B 108.9 . . ?
C19A C18A H18B 108.9 . . ?
N4 C18A H18A 108.9 . . ?
C19A C18A H18A 108.9 . . ?
H18B C18A H18A 107.7 . . ?
C20A C19A C24A 115.5(5) . . ?
C20A C19A C18A 124.4(7) . . ?
C24A C19A C18A 120.2(5) . . ?
C19A C20A C21A 121.8(6) . . ?
C19A C20A H20A 119.1 . . ?
C21A C20A H20A 119.1 . . ?
C22A C21A C20A 120.4(6) . . ?
C22A C21A H21A 119.8 . . ?
C20A C21A H21A 119.8 . . ?
C21A C22A C23A 120.0(6) . . ?
C21A C22A O1A 113.7(7) . . ?
C23A C22A O1A 126.4(8) . . ?
C22A C23A C24A 117.9(7) . . ?
C22A C23A H23A 121.0 . . ?
C24A C23A H23A 121.0 . . ?
C19A C24A C23A 124.4(6) . . ?
C19A C24A H24A 117.8 . . ?
C23A C24A H24A 117.8 . . ?
O1A C25A H25B 109.5 . . ?
O1A C25A H25A 109.5 . . ?
H25B C25A H25A 109.5 . . ?
O1A C25A H25C 109.5 . . ?
H25B C25A H25C 109.5 . . ?
H25A C25A H25C 109.5 . . ?
C27A C26A C30A 117.2(5) . . ?
C27A C26A C16A 121.7(6) . . ?
C30A C26A C16A 121.1(6) . . ?
C26A C27A C28A 119.4(6) . . ?
C26A C27A H27A 120.3 . . ?
C28A C27A H27A 120.3 . . ?
N2 C28A C27A 123.9(6) . . ?
N2 C28A H28A 118.1 . . ?
C27A C28A H28A 118.1 . . ?
N2 C29A C30A 125.3(7) . . ?
N2 C29A H29A 117.4 . . ?
C30A C29A H29A 117.4 . . ?
C29A C30A C26A 118.8(6) . . ?
C29A C30A H30A 120.6 . . ?
C26A C30A H30A 120.6 . . ?
C1A N1 C5A 116.5(8) . . ?
C29A N2 C28A 115.6(6) . . ?
C16A N3 C15 110.0(4) . . ?
C16A N3 C6A 117.2(4) . . ?
C15 N3 C6A 108.2(4) . . ?
C17A N4 C14A 109.6(4) . . ?
C17A N4 C18A 110.5(4) . . ?
C14A N4 C18A 110.2(4) . . ?
C22A O1A C25A 116.0(7) . . ?
C12A O3A C13A 115.2(5) . . ?
C8 O6A C9 117.1(3) . . ?

loop_
_geom_bond_atom_site_label_1
_geom_bond_atom_site_label_2
_geom_bond_distance
_geom_bond_site_symmetry_2
_geom_bond_publ_flag
C1A N1 1.331(9) . ?
C1A C2A 1.363(10) . ?
C1A H1A 0.9300 . ?
C2A C3 1.379(8) . ?
C2A H2A 0.9300 . ?
C3 C4A 1.377(8) . ?
C3 C6A 1.502(9) . ?
C4A C5A 1.376(9) . ?
C4A H4A 0.9300 . ?
C5A N1 1.340(8) . ?
C5A H5A 0.9300 . ?
C6A N3 1.483(6) . ?
C6A C7A 1.573(7) . ?
C6A H6A 0.9800 . ?
C7A C10 1.507(9) . ?
C7A C8 1.519(6) . ?
C7A C14A 1.520(6) . ?
C8 O5A 1.192(4) . ?
C8 O6A 1.323(5) . ?
C9 O6A 1.434(6) . ?
C9 H9C 0.9600 . ?
C9 H9A 0.9600 . ?
C9 H9B 0.9600 . ?
C10 O4A 1.228(8) . ?
C10 C11B 1.527(7) . ?
C11B C12A 1.516(9) . ?
C11B C17A 1.562(7) . ?
C11B C16A 1.563(7) . ?
C12A O2A 1.201(6) . ?
C12A O3A 1.322(6) . ?
C13A O3A 1.451(9) . ?
C13A H13A 0.9600 . ?
C13A H13B 0.9600 . ?
C13A H13C 0.9600 . ?
C14A N4 1.464(5) . ?
C14A H14A 0.9700 . ?
C14A H14B 0.9700 . ?
C15 N3 1.474(6) . ?
C15 H15C 0.9600 . ?
C15 H15B 0.9600 . ?
C15 H15A 0.9600 . ?
C16A N3 1.459(8) . ?
C16A C26A 1.527(6) . ?
C16A H16A 0.9800 . ?
C17A N4 1.444(8) . ?
C17A H17B 0.9700 . ?
C17A H17A 0.9700 . ?
C18A N4 1.469(6) . ?
C18A C19A 1.474(7) . ?
C18A H18B 0.9700 . ?
C18A H18A 0.9700 . ?
C19A C20A 1.363(8) . ?
C19A C24A 1.377(9) . ?
C20A C21A 1.399(8) . ?
C20A H20A 0.9300 . ?
C21A C22A 1.356(10) . ?
C21A H21A 0.9300 . ?
C22A C23A 1.366(10) . ?
C22A O1A 1.371(7) . ?
C23A C24A 1.386(8) . ?
C23A H23A 0.9300 . ?
C24A H24A 0.9300 . ?
C25A O1A 1.426(12) . ?
C25A H25B 0.9600 . ?
C25A H25A 0.9600 . ?
C25A H25C 0.9600 . ?
C26A C27A 1.373(8) . ?
C26A C30A 1.379(8) . ?
C27A C28A 1.388(7) . ?
C27A H27A 0.9300 . ?
C28A N2 1.322(9) . ?
C28A H28A 0.9300 . ?
C29A N2 1.322(9) . ?
C29A C30A 1.371(7) . ?
C29A H29A 0.9300 . ?
C30A H30A 0.9300 . ?

loop_
_geom_torsion_atom_site_label_1
_geom_torsion_atom_site_label_2
_geom_torsion_atom_site_label_3
_geom_torsion_atom_site_label_4
_geom_torsion
_geom_torsion_site_symmetry_1
_geom_torsion_site_symmetry_2
_geom_torsion_site_symmetry_3
_geom_torsion_site_symmetry_4
_geom_torsion_publ_flag
N1 C1A C2A C3 -0.4(9) . . . . ?
C1A C2A C3 C4A -0.2(7) . . . . ?
C1A C2A C3 C6A -179.9(5) . . . . ?
C2A C3 C4A C5A 0.1(7) . . . . ?
C6A C3 C4A C5A 179.9(5) . . . . ?
C3 C4A C5A N1 0.5(9) . . . . ?
C4A C3 C6A N3 36.6(5) . . . . ?
C2A C3 C6A N3 -143.6(4) . . . . ?
C4A C3 C6A C7A -88.0(5) . . . . ?
C2A C3 C6A C7A 91.8(5) . . . . ?
N3 C6A C7A C10 48.8(6) . . . . ?
C3 C6A C7A C10 170.4(4) . . . . ?
N3 C6A C7A C8 163.8(5) . . . . ?
C3 C6A C7A C8 -74.6(5) . . . . ?
N3 C6A C7A C14A -68.6(7) . . . . ?
C3 C6A C7A C14A 53.1(6) . . . . ?
C10 C7A C8 O5A 89.4(7) . . . . ?
C14A C7A C8 O5A -155.3(7) . . . . ?
C6A C7A C8 O5A -26.2(9) . . . . ?
C10 C7A C8 O6A -89.8(5) . . . . ?
C14A C7A C8 O6A 25.5(7) . . . . ?
C6A C7A C8 O6A 154.6(5) . . . . ?
C8 C7A C10 O4A 9.0(6) . . . . ?
C14A C7A C10 O4A -111.2(5) . . . . ?
C6A C7A C10 O4A 125.1(4) . . . . ?
C8 C7A C10 C11B -177.8(3) . . . . ?
C14A C7A C10 C11B 61.9(4) . . . . ?
C6A C7A C10 C11B -61.8(4) . . . . ?
O4A C10 C11B C12A -2.6(5) . . . . ?
C7A C10 C11B C12A -176.0(3) . . . . ?
O4A C10 C11B C17A 115.7(6) . . . . ?
C7A C10 C11B C17A -57.7(5) . . . . ?
O4A C10 C11B C16A -122.6(5) . . . . ?
C7A C10 C11B C16A 64.0(5) . . . . ?
C10 C11B C12A O2A 113.5(5) . . . . ?
C17A C11B C12A O2A -2.3(6) . . . . ?
C16A C11B C12A O2A -129.4(5) . . . . ?
C10 C11B C12A O3A -66.6(5) . . . . ?
C17A C11B C12A O3A 177.5(3) . . . . ?
C16A C11B C12A O3A 50.4(5) . . . . ?
C10 C7A C14A N4 -62.2(6) . . . . ?
C8 C7A C14A N4 -178.3(5) . . . . ?
C6A C7A C14A N4 56.4(7) . . . . ?
C12A C11B C16A N3 -174.3(4) . . . . ?
C10 C11B C16A N3 -54.0(6) . . . . ?
C17A C11B C16A N3 61.6(5) . . . . ?
C12A C11B C16A C26A 63.5(6) . . . . ?
C10 C11B C16A C26A -176.2(5) . . . . ?
C17A C11B C16A C26A -60.7(7) . . . . ?
C12A C11B C17A N4 174.7(4) . . . . ?
C10 C11B C17A N4 55.2(6) . . . . ?
C16A C11B C17A N4 -60.6(6) . . . . ?
N4 C18A C19A C20A 102.2(6) . . . . ?
N4 C18A C19A C24A -78.1(7) . . . . ?
C24A C19A C20A C21A 1.5(8) . . . . ?
C18A C19A C20A C21A -178.8(5) . . . . ?
C19A C20A C21A C22A -1.4(8) . . . . ?
C20A C21A C22A C23A 0.5(9) . . . . ?
C20A C21A C22A O1A -179.2(4) . . . . ?
C21A C22A C23A C24A 0.2(8) . . . . ?
O1A C22A C23A C24A 179.9(5) . . . . ?
C20A C19A C24A C23A -0.8(8) . . . . ?
C18A C19A C24A C23A 179.6(4) . . . . ?
C22A C23A C24A C19A -0.1(8) . . . . ?
N3 C16A C26A C27A 143.1(5) . . . . ?
C11B C16A C26A C27A -92.2(6) . . . . ?
N3 C16A C26A C30A -38.8(5) . . . . ?
C11B C16A C26A C30A 86.0(7) . . . . ?
C30A C26A C27A C28A 0.0(7) . . . . ?
C16A C26A C27A C28A 178.2(4) . . . . ?
C26A C27A C28A N2 -0.8(8) . . . . ?
N2 C29A C30A C26A 0.1(9) . . . . ?
C27A C26A C30A C29A 0.3(7) . . . . ?
C16A C26A C30A C29A -177.9(5) . . . . ?
C2A C1A N1 C5A 1.0(8) . . . . ?
C4A C5A N1 C1A -1.1(8) . . . . ?
C30A C29A N2 C28A -0.8(10) . . . . ?
C27A C28A N2 C29A 1.1(9) . . . . ?
C26A C16A N3 C15 -66.4(4) . . . . ?
C11B C16A N3 C15 171.2(3) . . . . ?
C26A C16A N3 C6A 169.4(3) . . . . ?
C11B C16A N3 C6A 47.0(5) . . . . ?
C3 C6A N3 C16A -166.6(3) . . . . ?
C7A C6A N3 C16A -43.8(6) . . . . ?
C3 C6A N3 C15 68.3(5) . . . . ?
C7A C6A N3 C15 -168.9(5) . . . . ?
C11B C17A N4 C14A -58.3(5) . . . . ?
C11B C17A N4 C18A -179.8(3) . . . . ?
C7A C14A N4 C17A 61.7(6) . . . . ?
C7A C14A N4 C18A -176.5(6) . . . . ?
C19A C18A N4 C17A -75.3(6) . . . . ?
C19A C18A N4 C14A 163.5(5) . . . . ?
C21A C22A O1A C25A 176.5(6) . . . . ?
C23A C22A O1A C25A -3.2(9) . . . . ?
O2A C12A O3A C13A -2.3(7) . . . . ?
C11B C12A O3A C13A 177.9(4) . . . . ?
O5A C8 O6A C9 1.8(9) . . . . ?
C7A C8 O6A C9 -179.0(6) . . . . ?
